data_7718622
loop_
_publ_author_name
'Shen, Yaoguo'
'Xiong, Jiajia'
'Yang, Yiman'
'Tang, Zhifeng'

_publ_section_title
;
 (C<sub>7</sub>H<sub>3</sub>NO<sub>4</sub>)<sub>2</sub>Sb<sub>2</sub>F<sub>2</sub>&#xb7;2H<sub>2</sub>O:
 a pyridine-based compound shows large optical anisotropy.
;
_journal_issue 21
_journal_name_full 'Dalton transactions (Cambridge, England : 2003)'
_journal_page_first 8420
_journal_page_last 8424
_journal_paper_doi 10.1039/d5dt00698h
_journal_volume 54
_journal_year 2025
_chemical_formula_moiety '2(C7 H5 F N O5 Sb)'
_chemical_formula_sum 'C14 H10 F2 N2 O10 Sb2'
_chemical_formula_weight 647.74
_space_group_crystal_system monoclinic
_space_group_IT_number 14
_space_group_name_Hall '-P 2ybc'
_space_group_name_H-M_alt 'P 1 21/c 1'
_atom_sites_solution_hydrogens mixed
_atom_sites_solution_primary iterative
_audit_creation_date 2024-10-29
_audit_creation_method
;
Olex2 1.2
(compiled 2018.05.29 svn.r3508 for OlexSys, GUI svn.r5506)
;
_audit_update_record
;
2025-03-09 deposited with the CCDC.	2025-05-06 downloaded from the CCDC.
;
_cell_angle_alpha 90
_cell_angle_beta 108.674(6)
_cell_angle_gamma 90
_cell_formula_units_Z 4
_cell_length_a 8.6106(5)
_cell_length_b 22.0552(11)
_cell_length_c 10.2958(5)
_cell_measurement_reflns_used 5666
_cell_measurement_temperature 293(2)
_cell_measurement_theta_max 26.7960
_cell_measurement_theta_min 1.8430
_cell_volume 1852.33(18)
_computing_cell_refinement 'CrysAlisPro 1.171.42.93a (Rigaku OD, 2023)'
_computing_data_collection 'CrysAlisPro 1.171.42.93a (Rigaku OD, 2023)'
_computing_data_reduction 'CrysAlisPro 1.171.42.93a (Rigaku OD, 2023)'
_computing_molecular_graphics 'Olex2 (Dolomanov et al., 2009)'
_computing_publication_material 'Olex2 (Dolomanov et al., 2009)'
_computing_structure_refinement 'ShelXL (Sheldrick, 2015)'
_computing_structure_solution 'olex2.solve (Bourhis et al., 2015)'
_diffrn_ambient_temperature 293(2)
_diffrn_detector 'Hybrid Pixel Array Detector'
_diffrn_detector_area_resol_mean 10.0000
_diffrn_measured_fraction_theta_full 0.996
_diffrn_measured_fraction_theta_max 0.948
_diffrn_measurement_details
;
List of Runs (angles in degrees, time in seconds):

  # Type    Start    End  Width  t~exp~   \w     \q     \k     \f   Frames
#--------------------------------------------------------------------------
  1  \w     58.00  93.00   0.50    3.02    --   16.00  82.00  30.00   70
  2  \w    -15.00  48.00   0.50    3.02    --   16.00  61.00-120.00  126
  3  \w     -9.00 105.00   0.50    3.02    --   16.00  77.00 120.00  228
  4  \w    -63.00  47.00   0.50    3.02    --   16.00 -61.00-120.00  220
  5  \w    -16.00  45.00   0.50    3.02    --   16.00  82.00  30.00  122
;
_diffrn_measurement_device 'four-circle diffractometer'
_diffrn_measurement_device_type 'XtaLAB Pro II AFC12 (RINC): Kappa dual home/near'
_diffrn_measurement_method '\w scans'
_diffrn_orient_matrix_type 'CrysAlisPro convention (1999,Acta A55,543-557)'
_diffrn_orient_matrix_UB_11 0.0128907000
_diffrn_orient_matrix_UB_12 -0.0305873000
_diffrn_orient_matrix_UB_13 -0.0151412000
_diffrn_orient_matrix_UB_21 -0.0029439000
_diffrn_orient_matrix_UB_22 0.0085799000
_diffrn_orient_matrix_UB_23 -0.0671616000
_diffrn_orient_matrix_UB_31 0.0859287000
_diffrn_orient_matrix_UB_32 0.0049271000
_diffrn_orient_matrix_UB_33 0.0234791000
_diffrn_radiation_monochromator mirror
_diffrn_radiation_probe x-ray
_diffrn_radiation_type MoK\a
_diffrn_radiation_wavelength 0.71073
_diffrn_reflns_av_R_equivalents 0.0203
_diffrn_reflns_av_unetI/netI 0.0311
_diffrn_reflns_Laue_measured_fraction_full 0.996
_diffrn_reflns_Laue_measured_fraction_max 0.948
_diffrn_reflns_limit_h_max 8
_diffrn_reflns_limit_h_min -10
_diffrn_reflns_limit_k_max 23
_diffrn_reflns_limit_k_min -27
_diffrn_reflns_limit_l_max 13
_diffrn_reflns_limit_l_min -9
_diffrn_reflns_number 9033
_diffrn_reflns_point_group_measured_fraction_full 0.996
_diffrn_reflns_point_group_measured_fraction_max 0.948
_diffrn_reflns_theta_full 25.242
_diffrn_reflns_theta_max 26.879
_diffrn_reflns_theta_min 1.847
_diffrn_source 'micro-focus sealed X-ray tube'
_diffrn_source_type 'Rigaku (Mo) X-ray Source'
_exptl_absorpt_coefficient_mu 2.996
_exptl_absorpt_correction_T_max 1.00000
_exptl_absorpt_correction_T_min 0.76208
_exptl_absorpt_correction_type multi-scan
_exptl_absorpt_process_details
;
CrysAlisPro 1.171.42.93a (Rigaku Oxford Diffraction, 2023)
Empirical absorption correction using spherical harmonics,
implemented in SCALE3 ABSPACK scaling algorithm.
;
_exptl_crystal_density_diffrn 2.323
_exptl_crystal_description block
_exptl_crystal_F_000 1232
_refine_diff_density_max 0.406
_refine_diff_density_min -0.765
_refine_diff_density_rms 0.092
_refine_ls_extinction_coef 0.00224(10)
_refine_ls_extinction_expression Fc^*^=kFc[1+0.001xFc^2^\l^3^/sin(2\q)]^-1/4^
_refine_ls_extinction_method 'SHELXL-2018/3 (Sheldrick 2018)'
_refine_ls_goodness_of_fit_ref 1.047
_refine_ls_hydrogen_treatment mixed
_refine_ls_matrix_type full
_refine_ls_number_parameters 284
_refine_ls_number_reflns 3774
_refine_ls_number_restraints 6
_refine_ls_restrained_S_all 1.047
_refine_ls_R_factor_all 0.0279
_refine_ls_R_factor_gt 0.0237
_refine_ls_shift/su_max 0.001
_refine_ls_shift/su_mean 0.000
_refine_ls_structure_factor_coef Fsqd
_refine_ls_weighting_details 'w=1/[\s^2^(Fo^2^)+(0.0226P)^2^] where P=(Fo^2^+2Fc^2^)/3'
_refine_ls_weighting_scheme calc
_refine_ls_wR_factor_gt 0.0511
_refine_ls_wR_factor_ref 0.0533
_reflns_Friedel_coverage 0.000
_reflns_number_gt 3343
_reflns_number_total 3774
_reflns_threshold_expression 'I > 2\s(I)'
_cod_data_source_file d5dt00698h2.cif
_cod_data_source_block xjj_2bd_auto
_cod_depositor_comments 'Adding full bibliography for 7718622.cif.'
_cod_database_code 7718622
_shelx_shelxl_version_number 2018/3
_chemical_oxdiff_formula 'C H N O Sb F'
_shelx_space_group_comment
;
The symmetry employed for this shelxl refinement is uniquely defined
by the following loop, which should always be used as a source of
symmetry information in preference to the above space-group names.
They are only intended as comments.
;
_diffrn_oxdiff_digest_frames
;
01e50f9dc481a8eea70cd71cb82640c61f000250965
;
_reflns_odcompleteness_completeness 98.28
_reflns_odcompleteness_iscentric 1
_reflns_odcompleteness_theta 26.32
_olex2_refinement_description
;
1. Fixed Uiso
 At 1.2 times of:
  All C(H) groups
 At 1.5 times of:
  All O(H,H) groups
2. Restrained distances
 O5-H5A = O5-H5B
 0.85 with sigma of 0.02
 O8-H8A = O8-H8B
 0.85 with sigma of 0.02
 H5A-H5B
 1.34 with sigma of 0.04
 H8A-H8B
 1.34 with sigma of 0.04
3.a Aromatic/amide H refined with riding coordinates:
 C2(H2), C3(H3), C4(H4), C10(H10), C11(H11), C12(H12)
;
_olex2_submission_special_instructions 'No special instructions were received'
_oxdiff_exptl_absorpt_empirical_details
;
Empirical correction (ABSPACK) includes:
- Absorption correction using spherical harmonics
- Frame scaling
;
_oxdiff_exptl_absorpt_empirical_full_max 1.226
_oxdiff_exptl_absorpt_empirical_full_min 0.832

loop_
_space_group_symop_operation_xyz
'x, y, z'
'-x, y+1/2, -z+1/2'
'-x, -y, -z'
'x, -y-1/2, z-1/2'

loop_
_atom_site_label
_atom_site_type_symbol
_atom_site_fract_x
_atom_site_fract_y
_atom_site_fract_z
_atom_site_U_iso_or_equiv
_atom_site_adp_type
_atom_site_occupancy
_atom_site_site_symmetry_order
_atom_site_calc_flag
_atom_site_refinement_flags_posn
_atom_site_refinement_flags_adp
_atom_site_refinement_flags_occupancy
_atom_site_disorder_assembly
_atom_site_disorder_group
Sb1 Sb 0.67634(2) 0.58004(2) 0.48610(2) 0.02303(7) Uani 1 1 d . . . . .
F2 F 0.85607(19) 0.56457(8) 0.41723(17) 0.0342(4) Uani 1 1 d . . . . .
O1 O 0.5880(3) 0.75227(10) 0.3059(3) 0.0665(9) Uani 1 1 d . . . . .
O2 O 0.6997(3) 0.67396(9) 0.4405(2) 0.0367(6) Uani 1 1 d . . . . .
O3 O 0.5881(2) 0.48778(9) 0.37363(19) 0.0322(5) Uani 1 1 d . . . . .
O4 O 0.4311(3) 0.44366(10) 0.1811(2) 0.0522(7) Uani 1 1 d . . . . .
O5 O 0.9206(3) 0.61992(10) 0.6729(2) 0.0463(7) Uani 1 1 d D . . . .
H5A H 0.951(5) 0.5928(12) 0.734(3) 0.070 Uiso 1 1 d DR . . . .
H5B H 0.942(5) 0.6514(10) 0.721(3) 0.070 Uiso 1 1 d DR . . . .
N1 N 0.5312(3) 0.59552(10) 0.2669(2) 0.0248(6) Uani 1 1 d . . . . .
C1 C 0.5062(4) 0.65320(13) 0.2240(3) 0.0309(7) Uani 1 1 d . . . . .
C2 C 0.3994(4) 0.66747(15) 0.0971(3) 0.0403(9) Uani 1 1 d . . . . .
H2 H 0.382615 0.707604 0.068294 0.048 Uiso 1 1 calc R . . . .
C3 C 0.3172(4) 0.62097(17) 0.0129(3) 0.0455(10) Uani 1 1 d . . . . .
H3 H 0.243612 0.629680 -0.073252 0.055 Uiso 1 1 calc R . . . .
C4 C 0.3445(4) 0.56184(15) 0.0565(3) 0.0373(8) Uani 1 1 d . . . . .
H4 H 0.291354 0.530170 0.000020 0.045 Uiso 1 1 calc R . . . .
C5 C 0.4524(4) 0.55041(14) 0.1859(3) 0.0275(7) Uani 1 1 d . . . . .
C6 C 0.4926(4) 0.48803(14) 0.2495(3) 0.0327(8) Uani 1 1 d . . . . .
C7 C 0.6025(4) 0.69803(14) 0.3299(3) 0.0369(8) Uani 1 1 d . . . . .
Sb2 Sb 0.81676(2) 0.38964(2) 0.49456(2) 0.02302(7) Uani 1 1 d . . . . .
F1 F 0.63145(19) 0.37153(8) 0.55584(17) 0.0372(4) Uani 1 1 d . . . . .
O6 O 0.9979(3) 0.52070(9) 0.8275(2) 0.0457(6) Uani 1 1 d . . . . .
O7 O 0.8324(2) 0.47721(9) 0.63642(19) 0.0319(5) Uani 1 1 d . . . . .
O8 O 0.6240(3) 0.34839(10) 0.2862(2) 0.0477(7) Uani 1 1 d D . . . .
H8A H 0.556(4) 0.3761(12) 0.244(3) 0.072 Uiso 1 1 d DR . . . .
H8B H 0.567(4) 0.3156(11) 0.280(4) 0.072 Uiso 1 1 d DR . . . .
O9 O 0.8637(2) 0.29501(9) 0.50920(18) 0.0334(5) Uani 1 1 d . . . . .
O10 O 0.9756(3) 0.21560(9) 0.6407(2) 0.0454(6) Uani 1 1 d . . . . .
N2 N 0.9610(3) 0.37043(10) 0.7118(2) 0.0227(5) Uani 1 1 d . . . . .
C8 C 0.9416(4) 0.47697(14) 0.7539(3) 0.0297(7) Uani 1 1 d . . . . .
C9 C 1.0081(4) 0.41417(13) 0.8059(3) 0.0255(7) Uani 1 1 d . . . . .
C10 C 1.1117(4) 0.40256(14) 0.9359(3) 0.0335(8) Uani 1 1 d . . . . .
H10 H 1.143409 0.433455 1.000478 0.040 Uiso 1 1 calc R . . . .
C11 C 1.1681(4) 0.34375(15) 0.9688(3) 0.0372(8) Uani 1 1 d . . . . .
H11 H 1.239304 0.334810 1.055753 0.045 Uiso 1 1 calc R . . . .
C12 C 1.1176(4) 0.29874(14) 0.8715(3) 0.0346(8) Uani 1 1 d . . . . .
H12 H 1.152763 0.258979 0.892268 0.042 Uiso 1 1 calc R . . . .
C13 C 1.0138(4) 0.31363(13) 0.7425(3) 0.0268(7) Uani 1 1 d . . . . .
C14 C 0.9495(4) 0.27002(14) 0.6254(3) 0.0299(7) Uani 1 1 d . . . . .

loop_
_atom_site_aniso_label
_atom_site_aniso_U_11
_atom_site_aniso_U_22
_atom_site_aniso_U_33
_atom_site_aniso_U_23
_atom_site_aniso_U_13
_atom_site_aniso_U_12
Sb1 0.02154(12) 0.02046(13) 0.02463(12) 0.00063(8) 0.00397(9) -0.00094(8)
F2 0.0243(10) 0.0421(11) 0.0382(10) -0.0006(8) 0.0130(8) -0.0008(8)
O1 0.076(2) 0.0227(14) 0.0685(17) 0.0042(12) -0.0229(15) -0.0027(13)
O2 0.0365(13) 0.0225(12) 0.0385(13) 0.0018(10) -0.0058(10) -0.0044(10)
O3 0.0341(12) 0.0255(12) 0.0272(11) 0.0029(9) -0.0038(9) -0.0050(10)
O4 0.0608(18) 0.0234(13) 0.0452(14) -0.0057(11) -0.0212(12) 0.0001(12)
O5 0.0625(17) 0.0252(14) 0.0342(14) -0.0030(10) -0.0085(12) 0.0009(13)
N1 0.0262(14) 0.0196(13) 0.0251(13) 0.0000(10) 0.0034(11) -0.0017(11)
C1 0.0317(19) 0.0210(17) 0.0342(17) 0.0028(13) 0.0026(14) -0.0013(14)
C2 0.047(2) 0.0254(19) 0.0381(19) 0.0078(15) -0.0003(17) 0.0010(16)
C3 0.050(2) 0.044(2) 0.0296(19) 0.0063(15) -0.0056(17) 0.0030(18)
C4 0.043(2) 0.031(2) 0.0273(17) -0.0021(14) -0.0030(15) -0.0026(16)
C5 0.0273(17) 0.0262(17) 0.0262(16) -0.0002(13) 0.0048(13) -0.0003(14)
C6 0.0341(19) 0.0276(18) 0.0292(17) 0.0010(14) -0.0002(14) -0.0025(15)
C7 0.037(2) 0.0226(18) 0.0405(19) 0.0025(15) -0.0030(16) -0.0031(15)
Sb2 0.02235(12) 0.02147(13) 0.02259(12) -0.00005(8) 0.00349(9) 0.00098(8)
F1 0.0254(10) 0.0437(12) 0.0450(11) 0.0058(9) 0.0149(9) 0.0001(9)
O6 0.0664(16) 0.0213(12) 0.0320(13) -0.0063(10) -0.0084(11) 0.0018(12)
O7 0.0331(12) 0.0272(12) 0.0260(11) -0.0007(9) -0.0038(9) 0.0065(10)
O8 0.0530(17) 0.0289(15) 0.0417(14) -0.0005(11) -0.0121(12) -0.0027(12)
O9 0.0409(13) 0.0221(12) 0.0287(12) -0.0033(9) -0.0007(10) 0.0028(10)
O10 0.0618(16) 0.0202(12) 0.0440(14) -0.0007(10) 0.0027(12) 0.0057(12)
N2 0.0248(13) 0.0193(13) 0.0212(12) 0.0004(10) 0.0032(10) -0.0024(11)
C8 0.0366(19) 0.0257(18) 0.0221(15) 0.0013(13) 0.0031(13) 0.0069(15)
C9 0.0275(17) 0.0234(17) 0.0233(15) -0.0009(12) 0.0049(13) -0.0008(13)
C10 0.038(2) 0.0288(18) 0.0257(17) -0.0015(14) -0.0006(15) -0.0003(16)
C11 0.042(2) 0.033(2) 0.0293(17) 0.0068(14) 0.0012(15) 0.0044(16)
C12 0.039(2) 0.0263(18) 0.0326(18) 0.0076(14) 0.0029(15) 0.0016(15)
C13 0.0290(18) 0.0224(17) 0.0280(16) 0.0015(13) 0.0078(14) 0.0002(14)
C14 0.0318(18) 0.0236(18) 0.0311(17) -0.0009(13) 0.0058(14) 0.0007(14)

loop_
_atom_type_symbol
_atom_type_description
_atom_type_scat_dispersion_real
_atom_type_scat_dispersion_imag
_atom_type_scat_source
C C 0.0033 0.0016 'International Tables Vol C Tables 4.2.6.8 and 6.1.1.4'
H H 0.0000 0.0000 'International Tables Vol C Tables 4.2.6.8 and 6.1.1.4'
F F 0.0171 0.0103 'International Tables Vol C Tables 4.2.6.8 and 6.1.1.4'
N N 0.0061 0.0033 'International Tables Vol C Tables 4.2.6.8 and 6.1.1.4'
O O 0.0106 0.0060 'International Tables Vol C Tables 4.2.6.8 and 6.1.1.4'
Sb Sb -0.5866 1.5461 'International Tables Vol C Tables 4.2.6.8 and 6.1.1.4'

loop_
_geom_angle_atom_site_label_1
_geom_angle_atom_site_label_2
_geom_angle_atom_site_label_3
_geom_angle
_geom_angle_site_symmetry_1
_geom_angle_site_symmetry_3
_geom_angle_publ_flag
F2 Sb1 O2 87.02(8) . . ?
F2 Sb1 O3 80.57(7) . . ?
F2 Sb1 O5 76.66(8) . . ?
F2 Sb1 N1 84.87(8) . . ?
O2 Sb1 O3 140.13(7) . . ?
O2 Sb1 O5 73.46(7) . . ?
O2 Sb1 N1 72.08(8) . . ?
O3 Sb1 O5 137.89(7) . . ?
N1 Sb1 O3 69.19(7) . . ?
N1 Sb1 O5 141.49(8) . . ?
C7 O2 Sb1 120.63(19) . . ?
C6 O3 Sb1 119.52(19) . . ?
Sb1 O5 H5A 108(3) . . ?
Sb1 O5 H5B 136(3) . . ?
H5A O5 H5B 101(3) . . ?
C1 N1 Sb1 117.24(19) . . ?
C5 N1 Sb1 121.78(19) . . ?
C5 N1 C1 120.3(3) . . ?
N1 C1 C2 121.3(3) . . ?
N1 C1 C7 113.0(3) . . ?
C2 C1 C7 125.7(3) . . ?
C1 C2 H2 120.7 . . ?
C1 C2 C3 118.7(3) . . ?
C3 C2 H2 120.7 . . ?
C2 C3 H3 120.0 . . ?
C4 C3 C2 119.9(3) . . ?
C4 C3 H3 120.0 . . ?
C3 C4 H4 120.7 . . ?
C3 C4 C5 118.7(3) . . ?
C5 C4 H4 120.7 . . ?
N1 C5 C4 121.1(3) . . ?
N1 C5 C6 114.0(3) . . ?
C4 C5 C6 124.9(3) . . ?
O3 C6 C5 114.9(3) . . ?
O4 C6 O3 126.4(3) . . ?
O4 C6 C5 118.7(3) . . ?
O1 C7 O2 125.3(3) . . ?
O1 C7 C1 120.0(3) . . ?
O2 C7 C1 114.8(3) . . ?
F1 Sb2 O7 81.90(7) . . ?
F1 Sb2 O8 79.00(8) . . ?
F1 Sb2 O9 86.10(8) . . ?
F1 Sb2 N2 83.47(8) . . ?
O7 Sb2 O8 136.74(7) . . ?
O9 Sb2 O7 140.92(6) . . ?
O9 Sb2 O8 75.83(7) . . ?
O9 Sb2 N2 73.08(8) . . ?
N2 Sb2 O7 68.69(7) . . ?
N2 Sb2 O8 145.11(8) . . ?
C8 O7 Sb2 117.11(18) . . ?
Sb2 O8 H8A 110(2) . . ?
Sb2 O8 H8B 126(2) . . ?
H8A O8 H8B 106(3) . . ?
C14 O9 Sb2 121.17(18) . . ?
C9 N2 Sb2 122.28(19) . . ?
C9 N2 C13 120.3(2) . . ?
C13 N2 Sb2 117.03(19) . . ?
O6 C8 O7 127.6(3) . . ?
O6 C8 C9 117.8(3) . . ?
O7 C8 C9 114.6(3) . . ?
N2 C9 C8 114.1(3) . . ?
N2 C9 C10 121.6(3) . . ?
C10 C9 C8 124.3(3) . . ?
C9 C10 H10 120.7 . . ?
C9 C10 C11 118.6(3) . . ?
C11 C10 H10 120.7 . . ?
C10 C11 H11 120.3 . . ?
C12 C11 C10 119.4(3) . . ?
C12 C11 H11 120.3 . . ?
C11 C12 H12 120.5 . . ?
C11 C12 C13 118.9(3) . . ?
C13 C12 H12 120.5 . . ?
N2 C13 C12 121.1(3) . . ?
N2 C13 C14 113.6(2) . . ?
C12 C13 C14 125.3(3) . . ?
O9 C14 C13 114.8(3) . . ?
O10 C14 O9 123.9(3) . . ?
O10 C14 C13 121.4(3) . . ?

loop_
_geom_bond_atom_site_label_1
_geom_bond_atom_site_label_2
_geom_bond_distance
_geom_bond_site_symmetry_2
_geom_bond_publ_flag
Sb1 F2 1.9279(16) . ?
Sb1 O2 2.147(2) . ?
Sb1 O3 2.3442(19) . ?
Sb1 O5 2.511(2) . ?
Sb1 N1 2.228(2) . ?
O1 C7 1.220(3) . ?
O2 C7 1.292(3) . ?
O3 C6 1.279(3) . ?
O4 C6 1.223(3) . ?
O5 H5A 0.850(17) . ?
O5 H5B 0.837(17) . ?
N1 C1 1.341(3) . ?
N1 C5 1.336(3) . ?
C1 C2 1.372(4) . ?
C1 C7 1.508(4) . ?
C2 H2 0.9300 . ?
C2 C3 1.383(4) . ?
C3 H3 0.9300 . ?
C3 C4 1.375(5) . ?
C4 H4 0.9300 . ?
C4 C5 1.382(4) . ?
C5 C6 1.515(4) . ?
Sb2 F1 1.9361(16) . ?
Sb2 O7 2.3991(19) . ?
Sb2 O8 2.430(2) . ?
Sb2 O9 2.122(2) . ?
Sb2 N2 2.224(2) . ?
O6 C8 1.226(3) . ?
O7 C8 1.273(3) . ?
O8 H8A 0.863(17) . ?
O8 H8B 0.867(17) . ?
O9 C14 1.310(3) . ?
O10 C14 1.222(3) . ?
N2 C9 1.335(3) . ?
N2 C13 1.336(3) . ?
C8 C9 1.528(4) . ?
C9 C10 1.374(4) . ?
C10 H10 0.9300 . ?
C10 C11 1.388(4) . ?
C11 H11 0.9300 . ?
C11 C12 1.378(4) . ?
C12 H12 0.9300 . ?
C12 C13 1.382(4) . ?
C13 C14 1.502(4) . ?

loop_
_geom_hbond_atom_site_label_D
_geom_hbond_atom_site_label_H
_geom_hbond_atom_site_label_A
_geom_hbond_distance_DH
_geom_hbond_distance_HA
_geom_hbond_distance_DA
_geom_hbond_angle_DHA
_geom_hbond_site_symmetry_A
_geom_hbond_publ_flag
O5 H5A O6 0.850(17) 1.833(18) 2.663(3) 165(3) . yes
O5 H5B O10 0.837(17) 1.973(19) 2.800(3) 169(4) 2_756 yes
O8 H8A O4 0.863(17) 1.829(18) 2.682(3) 170(4) . yes
O8 H8B O1 0.867(17) 1.94(2) 2.760(3) 158(3) 2_645 yes

loop_
_geom_torsion_atom_site_label_1
_geom_torsion_atom_site_label_2
_geom_torsion_atom_site_label_3
_geom_torsion_atom_site_label_4
_geom_torsion
_geom_torsion_site_symmetry_1
_geom_torsion_site_symmetry_2
_geom_torsion_site_symmetry_3
_geom_torsion_site_symmetry_4
_geom_torsion_publ_flag
Sb1 O2 C7 O1 167.3(3) . . . . ?
Sb1 O2 C7 C1 -14.6(4) . . . . ?
Sb1 O3 C6 O4 -176.2(3) . . . . ?
Sb1 O3 C6 C5 2.5(4) . . . . ?
Sb1 N1 C1 C2 -170.6(2) . . . . ?
Sb1 N1 C1 C7 8.0(4) . . . . ?
Sb1 N1 C5 C4 170.7(2) . . . . ?
Sb1 N1 C5 C6 -9.1(4) . . . . ?
N1 C1 C2 C3 -0.1(5) . . . . ?
N1 C1 C7 O1 -178.1(3) . . . . ?
N1 C1 C7 O2 3.7(4) . . . . ?
N1 C5 C6 O3 3.9(4) . . . . ?
N1 C5 C6 O4 -177.3(3) . . . . ?
C1 N1 C5 C4 0.3(5) . . . . ?
C1 N1 C5 C6 -179.5(3) . . . . ?
C1 C2 C3 C4 -0.6(5) . . . . ?
C2 C1 C7 O1 0.4(6) . . . . ?
C2 C1 C7 O2 -177.8(3) . . . . ?
C2 C3 C4 C5 1.1(5) . . . . ?
C3 C4 C5 N1 -1.0(5) . . . . ?
C3 C4 C5 C6 178.7(3) . . . . ?
C4 C5 C6 O3 -175.9(3) . . . . ?
C4 C5 C6 O4 2.9(5) . . . . ?
C5 N1 C1 C2 0.3(5) . . . . ?
C5 N1 C1 C7 178.8(3) . . . . ?
C7 C1 C2 C3 -178.5(3) . . . . ?
Sb2 O7 C8 O6 160.6(3) . . . . ?
Sb2 O7 C8 C9 -19.1(3) . . . . ?
Sb2 O9 C14 O10 177.5(2) . . . . ?
Sb2 O9 C14 C13 -1.8(4) . . . . ?
Sb2 N2 C9 C8 5.1(4) . . . . ?
Sb2 N2 C9 C10 -172.9(2) . . . . ?
Sb2 N2 C13 C12 173.6(2) . . . . ?
Sb2 N2 C13 C14 -6.5(3) . . . . ?
O6 C8 C9 N2 -169.7(3) . . . . ?
O6 C8 C9 C10 8.2(5) . . . . ?
O7 C8 C9 N2 10.1(4) . . . . ?
O7 C8 C9 C10 -172.0(3) . . . . ?
N2 C9 C10 C11 0.1(5) . . . . ?
N2 C13 C14 O9 5.5(4) . . . . ?
N2 C13 C14 O10 -173.8(3) . . . . ?
C8 C9 C10 C11 -177.7(3) . . . . ?
C9 N2 C13 C12 0.1(5) . . . . ?
C9 N2 C13 C14 180.0(3) . . . . ?
C9 C10 C11 C12 -0.7(5) . . . . ?
C10 C11 C12 C13 1.0(5) . . . . ?
C11 C12 C13 N2 -0.7(5) . . . . ?
C11 C12 C13 C14 179.4(3) . . . . ?
C12 C13 C14 O9 -174.7(3) . . . . ?
C12 C13 C14 O10 6.1(5) . . . . ?
C13 N2 C9 C8 178.2(3) . . . . ?
C13 N2 C9 C10 0.2(5) . . . . ?
